data_7009490
loop_
_publ_author_name
'Coxall, Robert A.'
'Harris, Steven G.'
'Henderson, David K.'
'Parsons, Simon'
'Tasker, Peter A.'
'Winpenny, Richard E. P.'

_publ_section_title
;
 Inter-ligand reactions: in situ formation of new polydentate ligands
;
_journal_issue 14
_journal_name_full 'Journal of the Chemical Society, Dalton Transactions'
_journal_page_first 2349
_journal_paper_doi 10.1039/b001404o
_journal_year 2000
_chemical_formula_sum 'C7 H12 N4 O S'
_chemical_formula_weight 200.27
_chemical_name_systematic
; 
 ? 
;
_space_group_IT_number 14
_symmetry_cell_setting monoclinic
_symmetry_space_group_name_Hall '-P 2ybc'
_symmetry_space_group_name_H-M 'P 1 21/c 1'
_atom_sites_solution_hydrogens geom
_atom_sites_solution_primary direct
_atom_sites_solution_secondary difmap
_audit_creation_method SHELXL-97
_cell_angle_alpha 90.00
_cell_angle_beta 93.36(4)
_cell_angle_gamma 90.00
_cell_formula_units_Z 4
_cell_length_a 7.789(3)
_cell_length_b 7.043(2)
_cell_length_c 17.452(8)
_cell_measurement_reflns_used 32
_cell_measurement_temperature 220(2)
_cell_measurement_theta_max 22
_cell_measurement_theta_min 20
_cell_volume 955.7(6)
_computing_cell_refinement 'Stoe DIF4'
_computing_data_collection 'Stoe DIF4'
_computing_data_reduction 'Stoe REDU4'
_computing_molecular_graphics SHELXTL
_computing_structure_refinement SHELXL-97
_computing_structure_solution SHELXS-97
_diffrn_ambient_temperature 220(2)
_diffrn_measured_fraction_theta_full 0.831
_diffrn_measured_fraction_theta_max 0.831
_diffrn_measurement_method Omega-theta
_diffrn_radiation_monochromator graphite
_diffrn_radiation_source 'fine-focus sealed tube'
_diffrn_radiation_type CuK\a
_diffrn_radiation_wavelength 1.54178
_diffrn_reflns_av_R_equivalents 0.0313
_diffrn_reflns_av_sigmaI/netI 0.0319
_diffrn_reflns_limit_h_max 9
_diffrn_reflns_limit_h_min -9
_diffrn_reflns_limit_k_max 7
_diffrn_reflns_limit_k_min -8
_diffrn_reflns_limit_l_max 21
_diffrn_reflns_limit_l_min -19
_diffrn_reflns_number 2683
_diffrn_reflns_theta_full 70.13
_diffrn_reflns_theta_max 70.13
_diffrn_reflns_theta_min 5.08
_diffrn_standards_decay_% 0
_diffrn_standards_interval_time 120
_diffrn_standards_number 3
_exptl_absorpt_coefficient_mu 2.764
_exptl_absorpt_correction_T_max 0.319
_exptl_absorpt_correction_T_min 0.101
_exptl_absorpt_correction_type psi-scan
_exptl_crystal_colour Colourless
_exptl_crystal_density_diffrn 1.392
_exptl_crystal_density_method 'not measured'
_exptl_crystal_description block
_exptl_crystal_F_000 424
_exptl_crystal_size_max 0.60
_exptl_crystal_size_mid 0.60
_exptl_crystal_size_min 0.40
_refine_diff_density_max 0.552
_refine_diff_density_min -0.450
_refine_diff_density_rms 0.105
_refine_ls_extinction_coef 0.0031(17)
_refine_ls_extinction_expression Fc^*^=kFc[1+0.001xFc^2^\l^3^/sin(2\q)]^-1/4^
_refine_ls_extinction_method SHELXL
_refine_ls_goodness_of_fit_ref 1.082
_refine_ls_hydrogen_treatment riding
_refine_ls_matrix_type full
_refine_ls_number_parameters 156
_refine_ls_number_reflns 1647
_refine_ls_number_restraints 19
_refine_ls_restrained_S_all 1.095
_refine_ls_R_factor_all 0.0817
_refine_ls_R_factor_gt 0.0758
_refine_ls_shift/su_max 0.002
_refine_ls_shift/su_mean 0.000
_refine_ls_structure_factor_coef Fsqd
_refine_ls_weighting_details 'w=1/[\s^2^(Fo^2^)+(0.1475P)^2^+1.3044P] where P=(Fo^2^+2Fc^2^)/3'
_refine_ls_weighting_scheme calc
_refine_ls_wR_factor_gt 0.2155
_refine_ls_wR_factor_ref 0.2224
_reflns_number_gt 1446
_reflns_number_total 1647
_reflns_threshold_expression >2sigma(I)
_cod_data_source_file b001404o.txt
_cod_data_source_block sodh43
_cod_depositor_comments
;
The following automatic conversions were performed:
'_symmetry_cell_setting' value 'Monoclinic' changed to 'monoclinic'
according to '/home/saulius/struct/CIF-dictionaries/cif_core.dic'
dictionary named 'cif_core.dic' version 2.4.1 from 2010-06-29.

Automatic conversion script
Id: cif_fix_enum 1527 2010-12-29 10:47:43Z saulius 

The following automatic conversions were performed:

'_exptl_absorpt_correction_type' tag value 'Psi-scans' was replaced
with 'psi-scan' value.

Automatic conversion script
Id: cif_fix_values 1646 2011-03-28 12:23:43Z adriana 

The following automatic conversions were performed:

'_refine_ls_weighting_scheme' value 'calc
w=1/[\s^2^(Fo^2^)+(0.1475P)^2^+1.3044P] where P=(Fo^2^+2Fc^2^)/3' was
changed to 'calc'. New tag '_refine_ls_weighting_details' was
created. The value of the new tag was set to
'w=1/[\s^2^(Fo^2^)+(0.1475P)^2^+1.3044P] where P=(Fo^2^+2Fc^2^)/3'.

Automatic conversion script
Id: cif_fix_values 3143 2015-03-26 13:38:13Z robertas 

The following automatic conversions were performed:

'_atom_sites_solution_hydrogens' value 'geometric' was changed to
'geom'.

Automatic conversion script
Id: cif_fix_values 6452 2018-10-05 10:23:21Z andrius 
;
_cod_original_cell_volume 955.7(7)
_cod_original_sg_symbol_H-M P21/c
_cod_database_code 7009490

loop_
_symmetry_equiv_pos_as_xyz
'x, y, z'
'-x, y+1/2, -z+1/2'
'-x, -y, -z'
'x, -y-1/2, z-1/2'

loop_
_atom_site_label
_atom_site_type_symbol
_atom_site_fract_x
_atom_site_fract_y
_atom_site_fract_z
_atom_site_U_iso_or_equiv
_atom_site_adp_type
_atom_site_occupancy
_atom_site_calc_flag
_atom_site_refinement_flags
_atom_site_disorder_assembly
_atom_site_disorder_group
N1 N 0.7391(4) -0.1266(5) 0.52369(17) 0.0325(8) Uani 1 d . . .
H1 H 0.6423 -0.1237 0.4962 0.039 Uiso 1 calc R . .
C2 C 0.8484(5) -0.2747(5) 0.5136(2) 0.0306(9) Uani 1 d . . .
O2 O 0.8152(4) -0.4001(4) 0.46729(17) 0.0432(8) Uani 1 d . . .
N3 N 0.9973(4) -0.2693(5) 0.55879(19) 0.0351(8) Uani 1 d . . .
H3 H 1.0719 -0.3604 0.5553 0.042 Uiso 1 calc R . .
C4 C 1.0322(5) -0.1244(6) 0.6095(2) 0.0411(10) Uani 1 d . . .
N41 N 1.1770(6) -0.1272(6) 0.6525(3) 0.0713(16) Uani 1 d D . .
C42 C 1.3292(9) -0.2536(10) 0.6367(5) 0.047(2) Uani 0.620(10) d PD A 1
H42A H 1.3220 -0.2963 0.5832 0.056 Uiso 0.620(10) calc PR A 1
H42B H 1.4376 -0.1847 0.6466 0.056 Uiso 0.620(10) calc PR A 1
C43 C 1.3198(12) -0.4199(13) 0.6901(4) 0.058(2) Uani 0.620(10) d PD A 1
H43A H 1.4150 -0.5053 0.6825 0.086 Uiso 0.620(10) calc PR A 1
H43B H 1.2121 -0.4866 0.6795 0.086 Uiso 0.620(10) calc PR A 1
H43C H 1.3262 -0.3752 0.7428 0.086 Uiso 0.620(10) calc PR A 1
C44 C 1.2392(8) 0.0561(10) 0.6907(4) 0.0372(18) Uani 0.620(10) d PD A 1
H44A H 1.3650 0.0578 0.6977 0.045 Uiso 0.620(10) calc PR A 1
H44B H 1.2014 0.1665 0.6600 0.045 Uiso 0.620(10) calc PR A 1
C45 C 1.1588(11) 0.0563(15) 0.7669(4) 0.057(2) Uani 0.620(10) d PD A 1
H45A H 1.1931 0.1700 0.7952 0.085 Uiso 0.620(10) calc PR A 1
H45B H 1.1967 -0.0548 0.7961 0.085 Uiso 0.620(10) calc PR A 1
H45C H 1.0345 0.0537 0.7587 0.085 Uiso 0.620(10) calc PR A 1
C42' C 1.2659(13) -0.3166(13) 0.6740(6) 0.041(3) Uani 0.380(10) d PD A 2
H42C H 1.2899 -0.3255 0.7297 0.049 Uiso 0.380(10) calc PR A 2
H42D H 1.1933 -0.4242 0.6571 0.049 Uiso 0.380(10) calc PR A 2
C43' C 1.4305(14) -0.3157(19) 0.6330(8) 0.053(4) Uani 0.380(10) d PD A 2
H43D H 1.4926 -0.4330 0.6438 0.080 Uiso 0.380(10) calc PR A 2
H43E H 1.5007 -0.2088 0.6506 0.080 Uiso 0.380(10) calc PR A 2
H43F H 1.4042 -0.3047 0.5782 0.080 Uiso 0.380(10) calc PR A 2
C44' C 1.1738(16) -0.0239(15) 0.7314(6) 0.053(4) Uani 0.380(10) d PD A 2
H44C H 1.0564 -0.0177 0.7487 0.063 Uiso 0.380(10) calc PR A 2
H44D H 1.2472 -0.0897 0.7705 0.063 Uiso 0.380(10) calc PR A 2
C45' C 1.2417(19) 0.1715(16) 0.7167(9) 0.056(4) Uani 0.380(10) d PD A 2
H45D H 1.2421 0.2457 0.7636 0.085 Uiso 0.380(10) calc PR A 2
H45E H 1.1688 0.2329 0.6771 0.085 Uiso 0.380(10) calc PR A 2
H45F H 1.3579 0.1621 0.7000 0.085 Uiso 0.380(10) calc PR A 2
N5 N 0.9239(4) 0.0200(5) 0.6166(2) 0.0431(10) Uani 1 d . . .
C6 C 0.7740(5) 0.0185(5) 0.5751(2) 0.0300(9) Uani 1 d . . .
S6 S 0.62747(12) 0.19166(15) 0.58195(6) 0.0404(5) Uani 1 d . . .

loop_
_atom_site_aniso_label
_atom_site_aniso_U_11
_atom_site_aniso_U_22
_atom_site_aniso_U_33
_atom_site_aniso_U_23
_atom_site_aniso_U_13
_atom_site_aniso_U_12
N1 0.0318(15) 0.0255(19) 0.0393(16) -0.0100(14) -0.0056(12) 0.0104(13)
C2 0.0364(18) 0.019(2) 0.0354(18) -0.0064(16) -0.0024(14) 0.0092(15)
O2 0.0442(15) 0.0300(17) 0.0533(17) -0.0219(14) -0.0148(12) 0.0163(12)
N3 0.0359(16) 0.0236(18) 0.0446(18) -0.0102(15) -0.0072(13) 0.0134(13)
C4 0.043(2) 0.026(2) 0.052(2) -0.0119(19) -0.0121(17) 0.0099(17)
N41 0.059(2) 0.049(3) 0.100(3) -0.050(3) -0.044(2) 0.033(2)
C42 0.035(4) 0.036(5) 0.068(5) -0.016(4) -0.013(3) 0.008(4)
C43 0.064(5) 0.061(6) 0.048(4) -0.006(4) -0.004(4) 0.027(5)
C44 0.035(3) 0.032(5) 0.044(4) -0.007(4) -0.001(3) 0.001(3)
C45 0.065(5) 0.056(6) 0.048(4) -0.001(4) -0.002(4) 0.013(5)
C42' 0.039(6) 0.035(8) 0.046(7) -0.010(6) -0.021(5) 0.021(5)
C43' 0.033(6) 0.045(8) 0.082(9) 0.000(7) -0.001(6) 0.006(6)
C44' 0.054(7) 0.029(8) 0.071(10) -0.027(7) -0.028(7) 0.021(6)
C45' 0.066(8) 0.032(8) 0.070(9) -0.010(7) -0.003(7) 0.004(6)
N5 0.0466(19) 0.0231(19) 0.057(2) -0.0193(16) -0.0199(16) 0.0164(15)
C6 0.0338(17) 0.019(2) 0.0361(18) -0.0051(16) -0.0041(13) 0.0078(14)
S6 0.0414(6) 0.0283(7) 0.0499(7) -0.0183(4) -0.0114(4) 0.0170(4)

loop_
_atom_type_symbol
_atom_type_description
_atom_type_scat_dispersion_real
_atom_type_scat_dispersion_imag
_atom_type_scat_source
C C 0.0181 0.0091 'International Tables Vol C Tables 4.2.6.8 and 6.1.1.4'
H H 0.0000 0.0000 'International Tables Vol C Tables 4.2.6.8 and 6.1.1.4'
N N 0.0311 0.0180 'International Tables Vol C Tables 4.2.6.8 and 6.1.1.4'
O O 0.0492 0.0322 'International Tables Vol C Tables 4.2.6.8 and 6.1.1.4'
S S 0.3331 0.5567 'International Tables Vol C Tables 4.2.6.8 and 6.1.1.4'

loop_
_geom_angle_atom_site_label_1
_geom_angle_atom_site_label_2
_geom_angle_atom_site_label_3
_geom_angle
_geom_angle_site_symmetry_1
_geom_angle_site_symmetry_3
_geom_angle_publ_flag
C2 N1 C6 123.4(3) . . ?
O2 C2 N1 122.1(3) . . ?
O2 C2 N3 123.0(3) . . ?
N1 C2 N3 114.9(3) . . ?
C2 N3 C4 121.6(3) . . ?
N41 C4 N5 118.9(4) . . ?
N41 C4 N3 119.3(4) . . ?
N5 C4 N3 121.8(3) . . ?
C4 N41 C44 118.5(4) . . ?
C4 N41 C42 123.7(4) . . ?
C44 N41 C42 110.2(4) . . ?
C4 N41 C42' 120.6(5) . . ?
C44 N41 C42' 120.1(5) . . ?
C42 N41 C42' 36.1(5) . . ?
C4 N41 C44' 116.1(5) . . ?
C44 N41 C44' 40.3(5) . . ?
C42 N41 C44' 119.1(6) . . ?
C42' N41 C44' 102.7(6) . . ?
C43 C42 N41 106.1(6) . . ?
C45 C44 N41 104.5(6) . . ?
C43' C42' N41 105.3(8) . . ?
C45' C44' N41 104.6(9) . . ?
C4 N5 C6 118.8(3) . . ?
N5 C6 N1 119.4(3) . . ?
N5 C6 S6 122.1(3) . . ?
N1 C6 S6 118.4(3) . . ?

loop_
_geom_bond_atom_site_label_1
_geom_bond_atom_site_label_2
_geom_bond_distance
_geom_bond_site_symmetry_2
_geom_bond_publ_flag
N1 C2 1.364(5) . ?
N1 C6 1.377(5) . ?
C2 O2 1.215(5) . ?
C2 N3 1.365(5) . ?
N3 C4 1.368(5) . ?
C4 N41 1.318(6) . ?
C4 N5 1.332(5) . ?
N41 C44 1.519(7) . ?
N41 C42 1.521(7) . ?
N41 C42' 1.540(8) . ?
N41 C44' 1.559(8) . ?
C42 C43 1.501(9) . ?
C44 C45 1.503(8) . ?
C42' C43' 1.504(9) . ?
C44' C45' 1.502(10) . ?
N5 C6 1.337(5) . ?
C6 S6 1.679(4) . ?
